data_4062316
_journal_name_full Organometallics
_journal_year 2003
_chemical_formula_moiety 'C72 H96 Cl2 O12 P2 Pd Si8'
_chemical_formula_sum 'C72 H96 Cl2 O12 P2 Pd Si8'
_chemical_formula_weight 1617.45
_space_group_IT_number 2
_space_group_name_Hall '-P 1'
_space_group_name_H-M_alt 'P -1'
_symmetry_cell_setting triclinic
_symmetry_space_group_name_Hall '-P 1'
_symmetry_space_group_name_H-M 'P -1'
_cell_angle_alpha 89.1056(4)
_cell_angle_beta 76.6436(4)
_cell_angle_gamma 78.2285(5)
_cell_formula_units_Z 2
_cell_length_a 12.9272(1)
_cell_length_b 17.7140(2)
_cell_length_c 19.4640(2)
_cell_measurement_temperature 150(2)
_cell_volume 4243.03(7)
_diffrn_ambient_temperature 150(2)
_exptl_crystal_density_diffrn 1.266
_cod_database_code 4062316

loop_
_symmetry_equiv_pos_as_xyz
'x, y, z'
'-x, -y, -z'

loop_
_atom_site_label
_atom_site_type_symbol
_atom_site_fract_x
_atom_site_fract_y
_atom_site_fract_z
_atom_site_U_iso_or_equiv
_atom_site_adp_type
_atom_site_occupancy
_atom_site_symmetry_multiplicity
_atom_site_calc_flag
_atom_site_refinement_flags
_atom_site_disorder_assembly
_atom_site_disorder_group
Pd1 Pd 0.32862(2) 0.234642(15) 0.503960(14) 0.02300(9) Uani 1 1 d . . .
Cl1 Cl 0.48081(7) 0.27825(5) 0.52281(5) 0.0343(2) Uani 1 1 d . . .
Cl2 Cl 0.32993(7) 0.15698(5) 0.60345(5) 0.0340(2) Uani 1 1 d . . .
P1 P 0.30081(7) 0.32427(5) 0.42336(5) 0.0226(2) Uani 1 1 d . . .
P2 P 0.20779(7) 0.17115(5) 0.47726(4) 0.0223(2) Uani 1 1 d . . .
Si1 Si 0.43309(8) 0.16276(6) 0.11267(5) 0.0323(3) Uani 1 1 d . . .
Si2 Si 0.18886(8) 0.20714(6) 0.18370(5) 0.0262(2) Uani 1 1 d . . .
Si3 Si 0.49080(8) 0.11183(6) 0.25470(5) 0.0294(2) Uani 1 1 d . . .
Si4 Si 0.44549(8) 0.33457(6) 0.14606(5) 0.0328(3) Uani 1 1 d . . .
Si5 Si 0.48702(8) 0.28334(6) 0.29270(5) 0.0282(2) Uani 1 1 d . . .
Si6 Si 0.24423(7) 0.12658(5) 0.32113(5) 0.0231(2) Uani 1 1 d . . .
Si7 Si 0.19572(9) 0.38155(6) 0.15298(6) 0.0331(3) Uani 1 1 d D . .
Si8 Si 0.07075(10) 0.53728(6) 0.24069(6) 0.0377(3) Uani 1 1 d D . .
O1 O 0.19513(17) 0.17628(12) 0.39730(11) 0.0247(5) Uani 1 1 d . A .
O2 O 0.36149(17) 0.29829(13) 0.34438(12) 0.0256(5) Uani 1 1 d . B .
O3 O 0.1180(2) 0.45034(14) 0.20517(13) 0.0393(7) Uani 1 1 d . A .
O4 O 0.30181(19) 0.17292(14) 0.12749(12) 0.0347(6) Uani 1 1 d . A .
O5 O 0.20317(18) 0.18402(13) 0.26311(11) 0.0272(6) Uani 1 1 d . A .
O6 O 0.37531(18) 0.10826(14) 0.30792(13) 0.0328(6) Uani 1 1 d . A .
O7 O 0.4750(2) 0.11137(14) 0.17433(13) 0.0366(6) Uani 1 1 d . B .
O8 O 0.52203(18) 0.19299(14) 0.27144(13) 0.0341(6) Uani 1 1 d . B .
O9 O 0.47422(19) 0.33215(14) 0.22290(12) 0.0351(6) Uani 1 1 d . B .
O10 O 0.46158(19) 0.24773(14) 0.11530(12) 0.0345(6) Uani 1 1 d . C .
O11 O 0.3202(2) 0.37871(15) 0.15657(16) 0.0476(7) Uani 1 1 d . A .
O12 O 0.1620(2) 0.30094(13) 0.18149(12) 0.0330(6) Uani 1 1 d . A .
C11 C 0.4997(3) 0.1133(2) 0.02638(18) 0.0414(10) Uani 1 1 d DU . .
H11 H 0.4711 0.0652 0.0250 0.050 Uiso 1 1 calc R . .
C12 C 0.4845(4) 0.1573(3) -0.0396(2) 0.0728(15) Uani 1 1 d DU . .
H12A H 0.4962 0.2104 -0.0361 0.087 Uiso 1 1 calc R . .
H12B H 0.4105 0.1598 -0.0467 0.087 Uiso 1 1 calc R . .
C13 C 0.5701(4) 0.1110(3) -0.0998(2) 0.0788(16) Uani 1 1 d DU . .
H13A H 0.5957 0.1456 -0.1375 0.095 Uiso 1 1 calc R . .
H13B H 0.5396 0.0722 -0.1203 0.095 Uiso 1 1 calc R . .
C14 C 0.6636(4) 0.0715(3) -0.0676(2) 0.0729(15) Uani 1 1 d DU . .
H14A H 0.7297 0.0920 -0.0873 0.088 Uiso 1 1 calc R . .
H14B H 0.6802 0.0151 -0.0776 0.088 Uiso 1 1 calc R . .
C15 C 0.6243(3) 0.0894(3) 0.0124(2) 0.0676(14) Uani 1 1 d DU . .
H15A H 0.6554 0.1319 0.0263 0.081 Uiso 1 1 calc R . .
H15B H 0.6460 0.0433 0.0393 0.081 Uiso 1 1 calc R . .
C21A C 0.0780(3) 0.1682(2) 0.16117(17) 0.0337(9) Uani 0.462(14) 1 d PDU A 1
H21A H 0.0914 0.1117 0.1704 0.040 Uiso 0.462(14) 1 calc PR A 1
C21B C 0.0780(3) 0.1682(2) 0.16117(17) 0.0337(9) Uani 0.538(14) 1 d PDU A 2
H21B H 0.0914 0.1117 0.1704 0.040 Uiso 0.538(14) 1 calc PR A 2
C22A C -0.0373(3) 0.2049(3) 0.2044(2) 0.0533(11) Uani 0.462(14) 1 d PDU A 1
H22A H -0.0680 0.1662 0.2355 0.064 Uiso 0.462(14) 1 calc PR A 1
H22B H -0.0338 0.2484 0.2345 0.064 Uiso 0.462(14) 1 calc PR A 1
C22B C -0.0373(3) 0.2049(3) 0.2044(2) 0.0533(11) Uani 0.538(14) 1 d PDU A 2
H22C H -0.0539 0.1809 0.2509 0.064 Uiso 0.538(14) 1 calc PR A 2
H22D H -0.0459 0.2612 0.2116 0.064 Uiso 0.538(14) 1 calc PR A 2
C23A C -0.1080(7) 0.2331(9) 0.1540(4) 0.066(3) Uani 0.462(14) 1 d PDU A 1
H23A H -0.1114 0.2887 0.1454 0.080 Uiso 0.462(14) 1 calc PR A 1
H23B H -0.1826 0.2244 0.1722 0.080 Uiso 0.462(14) 1 calc PR A 1
C23B C -0.1089(6) 0.1865(8) 0.1568(4) 0.059(3) Uani 0.538(14) 1 d PDU A 2
H23C H -0.1160 0.1319 0.1603 0.070 Uiso 0.538(14) 1 calc PR A 2
H23D H -0.1822 0.2201 0.1696 0.070 Uiso 0.538(14) 1 calc PR A 2
C24A C -0.0506(6) 0.1839(11) 0.0867(6) 0.068(4) Uani 0.462(14) 1 d PDU A 1
H24A H -0.0707 0.2094 0.0447 0.082 Uiso 0.462(14) 1 calc PR A 1
H24B H -0.0694 0.1323 0.0899 0.082 Uiso 0.462(14) 1 calc PR A 1
C24B C -0.0491(5) 0.2026(10) 0.0831(4) 0.066(3) Uani 0.538(14) 1 d PDU A 2
H24C H -0.0674 0.2581 0.0733 0.079 Uiso 0.538(14) 1 calc PR A 2
H24D H -0.0679 0.1724 0.0470 0.079 Uiso 0.538(14) 1 calc PR A 2
C25A C 0.0723(3) 0.1774(3) 0.08300(19) 0.0492(11) Uani 0.462(14) 1 d PDU A 1
H25A H 0.1169 0.1320 0.0536 0.059 Uiso 0.462(14) 1 calc PR A 1
H25B H 0.0970 0.2245 0.0638 0.059 Uiso 0.462(14) 1 calc PR A 1
C25B C 0.0723(3) 0.1774(3) 0.08300(19) 0.0492(11) Uani 0.538(14) 1 d PDU A 2
H25C H 0.1127 0.2169 0.0612 0.059 Uiso 0.538(14) 1 calc PR A 2
H25D H 0.1042 0.1279 0.0560 0.059 Uiso 0.538(14) 1 calc PR A 2
C31A C 0.6002(3) 0.0323(2) 0.26596(19) 0.0443(10) Uani 0.754(11) 1 d PDU B 3
H31A H 0.5765 -0.0177 0.2631 0.053 Uiso 0.754(11) 1 calc PR B 3
C32A C 0.7060(3) 0.0306(3) 0.2093(2) 0.0808(16) Uani 0.754(11) 1 d PDU B 3
H32A H 0.7045 0.0051 0.1648 0.097 Uiso 0.754(11) 1 calc PR B 3
H32B H 0.7191 0.0833 0.1995 0.097 Uiso 0.754(11) 1 calc PR B 3
C33A C 0.7921(5) -0.0168(5) 0.2446(3) 0.074(3) Uani 0.754(11) 1 d PDU B 3
H33A H 0.7871 -0.0718 0.2472 0.089 Uiso 0.754(11) 1 calc PR B 3
H33B H 0.8666 -0.0126 0.2197 0.089 Uiso 0.754(11) 1 calc PR B 3
C34A C 0.7588(4) 0.0231(7) 0.3179(3) 0.064(2) Uani 0.754(11) 1 d PDU B 3
H34A H 0.7843 0.0722 0.3167 0.077 Uiso 0.754(11) 1 calc PR B 3
H34B H 0.7890 -0.0106 0.3526 0.077 Uiso 0.754(11) 1 calc PR B 3
C35A C 0.6338(3) 0.0377(2) 0.33648(19) 0.0477(11) Uani 0.754(11) 1 d PDU B 3
H35A H 0.6025 0.0894 0.3594 0.057 Uiso 0.754(11) 1 calc PR B 3
H35B H 0.6079 -0.0015 0.3691 0.057 Uiso 0.754(11) 1 calc PR B 3
C31B C 0.6002(3) 0.0323(2) 0.26596(19) 0.0443(10) Uani 0.246(11) 1 d PDU B 4
H31B H 0.5765 -0.0177 0.2631 0.053 Uiso 0.246(11) 1 calc PR B 4
C32B C 0.7060(3) 0.0306(3) 0.2093(2) 0.0808(16) Uani 0.246(11) 1 d PDU B 4
H32C H 0.7268 -0.0187 0.1816 0.097 Uiso 0.246(11) 1 calc PR B 4
H32D H 0.6950 0.0733 0.1766 0.097 Uiso 0.246(11) 1 calc PR B 4
C33B C 0.7950(10) 0.0391(16) 0.2454(6) 0.071(4) Uani 0.246(11) 1 d PDU B 4
H33C H 0.8014 0.0937 0.2476 0.085 Uiso 0.246(11) 1 calc PR B 4
H33D H 0.8658 0.0078 0.2203 0.085 Uiso 0.246(11) 1 calc PR B 4
C34B C 0.7582(6) 0.010(2) 0.3192(7) 0.064(4) Uani 0.246(11) 1 d PDU B 4
H34C H 0.7905 0.0318 0.3535 0.077 Uiso 0.246(11) 1 calc PR B 4
H34D H 0.7784 -0.0473 0.3194 0.077 Uiso 0.246(11) 1 calc PR B 4
C35B C 0.6338(3) 0.0377(2) 0.33648(19) 0.0477(11) Uani 0.246(11) 1 d PDU B 4
H35C H 0.6131 0.0915 0.3555 0.057 Uiso 0.246(11) 1 calc PR B 4
H35D H 0.5982 0.0045 0.3718 0.057 Uiso 0.246(11) 1 calc PR B 4
C41A C 0.5392(3) 0.3850(2) 0.0851(2) 0.0467(10) Uani 0.81(2) 1 d PDU C 5
H41A H 0.5211 0.3849 0.0379 0.056 Uiso 0.81(2) 1 calc PR C 5
C42A C 0.5376(7) 0.4685(3) 0.1050(5) 0.0570(16) Uani 0.81(2) 1 d PDU C 5
H42A H 0.5377 0.4742 0.1555 0.068 Uiso 0.81(2) 1 calc PR C 5
H42B H 0.4732 0.5040 0.0952 0.068 Uiso 0.81(2) 1 calc PR C 5
C43A C 0.6428(8) 0.4838(6) 0.0572(5) 0.060(2) Uani 0.81(2) 1 d PDU C 5
H43A H 0.6324 0.4976 0.0094 0.072 Uiso 0.81(2) 1 calc PR C 5
H43B H 0.6669 0.5264 0.0774 0.072 Uiso 0.81(2) 1 calc PR C 5
C44A C 0.7253(6) 0.4087(7) 0.0541(5) 0.073(2) Uani 0.81(2) 1 d PDU C 5
H44A H 0.7723 0.4116 0.0872 0.088 Uiso 0.81(2) 1 calc PR C 5
H44B H 0.7718 0.3980 0.0058 0.088 Uiso 0.81(2) 1 calc PR C 5
C45A C 0.6595(4) 0.3444(5) 0.0755(6) 0.0599(18) Uani 0.81(2) 1 d PDU C 5
H45A H 0.6800 0.3032 0.0381 0.072 Uiso 0.81(2) 1 calc PR C 5
H45B H 0.6727 0.3212 0.1201 0.072 Uiso 0.81(2) 1 calc PR C 5
C41B C 0.5392(3) 0.3850(2) 0.0851(2) 0.0467(10) Uani 0.19(2) 1 d PDU C 6
H41B H 0.5237 0.3841 0.0372 0.056 Uiso 0.19(2) 1 calc PR C 6
C42B C 0.507(2) 0.4694(9) 0.115(2) 0.060(4) Uani 0.19(2) 1 d PDU C 6
H42C H 0.4370 0.4957 0.1046 0.072 Uiso 0.19(2) 1 calc PR C 6
H42D H 0.4994 0.4708 0.1666 0.072 Uiso 0.19(2) 1 calc PR C 6
C43B C 0.599(3) 0.5075(13) 0.077(2) 0.064(4) Uani 0.19(2) 1 d PDU C 6
H43C H 0.5787 0.5374 0.0373 0.077 Uiso 0.19(2) 1 calc PR C 6
H43D H 0.6149 0.5430 0.1104 0.077 Uiso 0.19(2) 1 calc PR C 6
C44B C 0.697(2) 0.443(2) 0.051(2) 0.065(4) Uani 0.19(2) 1 d PDU C 6
H44C H 0.7591 0.4511 0.0699 0.079 Uiso 0.19(2) 1 calc PR C 6
H44D H 0.7192 0.4420 -0.0014 0.079 Uiso 0.19(2) 1 calc PR C 6
C45B C 0.6635(8) 0.3671(16) 0.077(3) 0.060(4) Uani 0.19(2) 1 d PDU C 6
H45C H 0.6824 0.3532 0.1226 0.072 Uiso 0.19(2) 1 calc PR C 6
H45D H 0.6993 0.3242 0.0420 0.072 Uiso 0.19(2) 1 calc PR C 6
C51 C 0.5844(3) 0.31402(19) 0.33639(19) 0.0313(9) Uani 1 1 d DU B .
H51 H 0.5429 0.3355 0.3843 0.038 Uiso 1 1 calc R . .
C52 C 0.6418(3) 0.3771(2) 0.2989(2) 0.0448(11) Uani 1 1 d DU . .
H52A H 0.6489 0.3733 0.2472 0.054 Uiso 1 1 calc R B .
H52B H 0.5995 0.4290 0.3165 0.054 Uiso 1 1 calc R . .
C53 C 0.7539(3) 0.3634(2) 0.3155(2) 0.0433(10) Uani 1 1 d DU B .
H53A H 0.8117 0.3505 0.2717 0.052 Uiso 1 1 calc R . .
H53B H 0.7638 0.4101 0.3384 0.052 Uiso 1 1 calc R . .
C54 C 0.7585(3) 0.2963(2) 0.3654(2) 0.0408(10) Uani 1 1 d DU . .
H54A H 0.7347 0.3151 0.4153 0.049 Uiso 1 1 calc R B .
H54B H 0.8330 0.2646 0.3572 0.049 Uiso 1 1 calc R . .
C55 C 0.6798(3) 0.2500(2) 0.3470(2) 0.0395(10) Uani 1 1 d DU B .
H55A H 0.6556 0.2164 0.3860 0.047 Uiso 1 1 calc R . .
H55B H 0.7135 0.2179 0.3032 0.047 Uiso 1 1 calc R . .
C61 C 0.1968(2) 0.03514(19) 0.32368(17) 0.0248(8) Uani 1 1 d DU A .
H61 H 0.2265 0.0034 0.3604 0.030 Uiso 1 1 calc R . .
C62 C 0.0736(3) 0.0394(2) 0.3418(2) 0.0339(9) Uani 1 1 d DU . .
H62A H 0.0427 0.0482 0.3933 0.041 Uiso 1 1 calc R A .
H62B H 0.0364 0.0814 0.3164 0.041 Uiso 1 1 calc R . .
C63 C 0.0628(3) -0.0386(2) 0.3174(3) 0.0670(15) Uani 1 1 d DU A .
H63A H 0.0653 -0.0757 0.3559 0.080 Uiso 1 1 calc R . .
H63B H -0.0072 -0.0345 0.3037 0.080 Uiso 1 1 calc R . .
C64 C 0.1553(4) -0.0652(3) 0.2555(2) 0.0626(14) Uani 1 1 d DU . .
H64A H 0.1293 -0.0612 0.2113 0.075 Uiso 1 1 calc R A .
H64B H 0.1896 -0.1197 0.2605 0.075 Uiso 1 1 calc R . .
C65 C 0.2377(3) -0.0131(2) 0.25345(18) 0.0344(9) Uani 1 1 d DU A .
H65A H 0.2396 0.0209 0.2125 0.041 Uiso 1 1 calc R . .
H65B H 0.3115 -0.0444 0.2502 0.041 Uiso 1 1 calc R . .
C71A C 0.1982(10) 0.3976(9) 0.0590(4) 0.0320(18) Uani 0.497(13) 1 d PDU A 7
H71A H 0.2215 0.4475 0.0462 0.038 Uiso 0.497(13) 1 calc PR A 7
C72A C 0.0843(9) 0.4026(12) 0.0440(6) 0.053(3) Uani 0.497(13) 1 d PDU A 7
H72A H 0.0503 0.3602 0.0663 0.063 Uiso 0.497(13) 1 calc PR A 7
H72B H 0.0355 0.4527 0.0610 0.063 Uiso 0.497(13) 1 calc PR A 7
C73A C 0.1109(12) 0.3943(7) -0.0365(5) 0.069(3) Uani 0.497(13) 1 d PDU A 7
H73A H 0.0525 0.3766 -0.0527 0.082 Uiso 0.497(13) 1 calc PR A 7
H73B H 0.1206 0.4440 -0.0583 0.082 Uiso 0.497(13) 1 calc PR A 7
C74A C 0.2166(11) 0.3342(8) -0.0551(6) 0.068(3) Uani 0.497(13) 1 d PDU A 7
H74A H 0.2641 0.3476 -0.0993 0.081 Uiso 0.497(13) 1 calc PR A 7
H74B H 0.2014 0.2827 -0.0622 0.081 Uiso 0.497(13) 1 calc PR A 7
C75A C 0.2730(11) 0.3335(11) 0.0069(8) 0.049(3) Uani 0.497(13) 1 d PDU A 7
H75A H 0.3465 0.3448 -0.0096 0.059 Uiso 0.497(13) 1 calc PR A 7
H75B H 0.2793 0.2828 0.0293 0.059 Uiso 0.497(13) 1 calc PR A 7
C71B C 0.1665(10) 0.3986(9) 0.0643(4) 0.0320(18) Uani 0.503(13) 1 d PDU A 8
H71B H 0.1838 0.4502 0.0509 0.038 Uiso 0.503(13) 1 calc PR A 8
C72B C 0.0498(9) 0.4033(11) 0.0544(6) 0.048(3) Uani 0.503(13) 1 d PDU A 8
H72C H 0.0105 0.3726 0.0903 0.057 Uiso 0.503(13) 1 calc PR A 8
H72D H 0.0092 0.4575 0.0599 0.057 Uiso 0.503(13) 1 calc PR A 8
C73B C 0.0593(9) 0.3715(7) -0.0194(5) 0.067(3) Uani 0.503(13) 1 d PDU A 8
H73C H 0.0313 0.3233 -0.0168 0.081 Uiso 0.503(13) 1 calc PR A 8
H73D H 0.0171 0.4094 -0.0457 0.081 Uiso 0.503(13) 1 calc PR A 8
C74B C 0.1785(10) 0.3560(9) -0.0557(5) 0.057(3) Uani 0.503(13) 1 d PDU A 8
H74C H 0.1970 0.4009 -0.0830 0.069 Uiso 0.503(13) 1 calc PR A 8
H74D H 0.1976 0.3102 -0.0881 0.069 Uiso 0.503(13) 1 calc PR A 8
C75B C 0.2394(9) 0.3415(10) 0.0048(7) 0.041(2) Uani 0.503(13) 1 d PDU A 8
H75C H 0.2453 0.2875 0.0201 0.049 Uiso 0.503(13) 1 calc PR A 8
H75D H 0.3131 0.3528 -0.0100 0.049 Uiso 0.503(13) 1 calc PR A 8
C81A C 0.1481(10) 0.6019(7) 0.1790(7) 0.0395(16) Uani 0.395(13) 1 d PGDU A 9
C82A C 0.0904(10) 0.6606(7) 0.1461(7) 0.066(3) Uani 0.395(13) 1 d PGU A 9
H82A H 0.0161 0.6622 0.1474 0.080 Uiso 0.395(13) 1 calc PR A 9
C83A C 0.1414(13) 0.7170(7) 0.1114(7) 0.080(3) Uani 0.395(13) 1 d PGU A 9
H83A H 0.1019 0.7571 0.0889 0.096 Uiso 0.395(13) 1 calc PR A 9
C84A C 0.2501(13) 0.7147(8) 0.1095(7) 0.079(3) Uani 0.395(13) 1 d PGU A 9
H84A H 0.2850 0.7533 0.0858 0.095 Uiso 0.395(13) 1 calc PR A 9
C85A C 0.3079(10) 0.6560(9) 0.1424(8) 0.097(4) Uani 0.395(13) 1 d PGU A 9
H85A H 0.3822 0.6544 0.1411 0.116 Uiso 0.395(13) 1 calc PR A 9
C86A C 0.2569(10) 0.5996(8) 0.1771(8) 0.085(4) Uani 0.395(13) 1 d PGU A 9
H86A H 0.2963 0.5595 0.1996 0.102 Uiso 0.395(13) 1 calc PR A 9
C81B C 0.1172(6) 0.6182(4) 0.1839(4) 0.0395(16) Uani 0.605(13) 1 d PGDU A 10
C82B C 0.0447(7) 0.6779(4) 0.1625(5) 0.064(3) Uani 0.605(13) 1 d PGU A 10
H82B H -0.0306 0.6769 0.1726 0.077 Uiso 0.605(13) 1 calc PR A 10
C83B C 0.0822(8) 0.7390(4) 0.1265(4) 0.080(3) Uani 0.605(13) 1 d PGU A 10
H83B H 0.0326 0.7798 0.1119 0.096 Uiso 0.605(13) 1 calc PR A 10
C84B C 0.1922(9) 0.7404(4) 0.1118(4) 0.075(3) Uani 0.605(13) 1 d PGU A 10
H84B H 0.2178 0.7821 0.0871 0.090 Uiso 0.605(13) 1 calc PR A 10
C85B C 0.2647(7) 0.6807(5) 0.1331(5) 0.084(3) Uani 0.605(13) 1 d PGU A 10
H85B H 0.3399 0.6816 0.1231 0.101 Uiso 0.605(13) 1 calc PR A 10
C86B C 0.2272(6) 0.6196(5) 0.1692(5) 0.067(2) Uani 0.605(13) 1 d PGU A 10
H86B H 0.2768 0.5788 0.1837 0.081 Uiso 0.605(13) 1 calc PR A 10
C91 C -0.08203(17) 0.55837(15) 0.25375(14) 0.0373(9) Uani 1 1 d GU A .
C92 C -0.1442(3) 0.61768(15) 0.30073(15) 0.0602(13) Uani 1 1 d GU . .
H92 H -0.1100 0.6463 0.3263 0.072 Uiso 1 1 calc R A .
C93 C -0.2565(2) 0.63507(16) 0.31031(16) 0.0737(15) Uani 1 1 d GU A .
H93 H -0.2991 0.6756 0.3424 0.088 Uiso 1 1 calc R . .
C94 C -0.30666(17) 0.59315(19) 0.27291(18) 0.0689(14) Uani 1 1 d GU . .
H94 H -0.3834 0.6050 0.2795 0.083 Uiso 1 1 calc R A .
C95 C -0.2445(2) 0.53384(17) 0.22593(16) 0.0555(12) Uani 1 1 d GU A .
H95 H -0.2787 0.5052 0.2004 0.067 Uiso 1 1 calc R . .
C96 C -0.1321(2) 0.51645(13) 0.21635(13) 0.0442(10) Uani 1 1 d GU . .
H96 H -0.0896 0.4759 0.1842 0.053 Uiso 1 1 calc R A .
C100 C 0.1077(4) 0.5452(2) 0.3265(2) 0.0485(11) Uani 1 1 d U A .
H10A H 0.0800 0.5067 0.3583 0.073 Uiso 1 1 calc R . .
H10B H 0.0757 0.5970 0.3476 0.073 Uiso 1 1 calc R . .
H10C H 0.1870 0.5360 0.3188 0.073 Uiso 1 1 calc R . .
C111 C 0.33443(19) 0.41719(10) 0.43627(13) 0.0312(9) Uani 1 1 d GU . .
C112 C 0.3341(2) 0.44523(14) 0.50264(11) 0.0403(10) Uani 1 1 d GU . .
H112 H 0.3181 0.4150 0.5429 0.048 Uiso 1 1 calc R . .
C113 C 0.3571(2) 0.51755(15) 0.51006(14) 0.0553(12) Uani 1 1 d GU . .
H113 H 0.3569 0.5367 0.5554 0.066 Uiso 1 1 calc R . .
C114 C 0.3805(2) 0.56185(11) 0.45110(18) 0.0635(14) Uani 1 1 d GU . .
H114 H 0.3962 0.6113 0.4562 0.076 Uiso 1 1 calc R . .
C115 C 0.3808(2) 0.53381(13) 0.38473(15) 0.0584(13) Uani 1 1 d GU . .
H115 H 0.3968 0.5641 0.3444 0.070 Uiso 1 1 calc R . .
C116 C 0.3578(2) 0.46149(14) 0.37731(11) 0.0419(10) Uani 1 1 d GU . .
H116 H 0.3580 0.4423 0.3320 0.050 Uiso 1 1 calc R . .
C121 C 0.15923(12) 0.35398(12) 0.41995(11) 0.0227(8) Uani 1 1 d GU . .
C122 C 0.08454(16) 0.38676(12) 0.48068(9) 0.0256(8) Uani 1 1 d GU . .
H122 H 0.1080 0.3929 0.5227 0.031 Uiso 1 1 calc R . .
C123 C -0.02452(15) 0.41061(12) 0.47998(9) 0.0301(8) Uani 1 1 d GU . .
H123 H -0.0756 0.4330 0.5215 0.036 Uiso 1 1 calc R . .
C124 C -0.05890(12) 0.40167(13) 0.41856(12) 0.0330(9) Uani 1 1 d GU . .
H124 H -0.1334 0.4180 0.4181 0.040 Uiso 1 1 calc R . .
C125 C 0.01579(17) 0.36889(13) 0.35783(9) 0.0306(8) Uani 1 1 d GU . .
H125 H -0.0077 0.3628 0.3158 0.037 Uiso 1 1 calc R . .
C126 C 0.12486(15) 0.34505(12) 0.35852(9) 0.0266(8) Uani 1 1 d GU . .
H126 H 0.1759 0.3226 0.3170 0.032 Uiso 1 1 calc R . .
C131 C 0.06932(13) 0.20255(12) 0.52820(10) 0.0247(8) Uani 1 1 d GU . .
C132 C 0.05053(16) 0.21377(13) 0.60092(11) 0.0320(9) Uani 1 1 d GU . .
H132 H 0.1096 0.2039 0.6233 0.038 Uiso 1 1 calc R . .
C133 C -0.05476(19) 0.23939(14) 0.64081(9) 0.0409(10) Uani 1 1 d GU . .
H133 H -0.0676 0.2471 0.6905 0.049 Uiso 1 1 calc R . .
C134 C -0.14126(14) 0.25378(14) 0.60799(13) 0.0443(11) Uani 1 1 d GU . .
H134 H -0.2132 0.2713 0.6353 0.053 Uiso 1 1 calc R . .
C135 C -0.12247(15) 0.24255(14) 0.53527(13) 0.0436(10) Uani 1 1 d GU . .
H135 H -0.1816 0.2524 0.5128 0.052 Uiso 1 1 calc R . .
C136 C -0.01718(18) 0.21694(14) 0.49538(9) 0.0316(9) Uani 1 1 d GU . .
H136 H -0.0043 0.2093 0.4457 0.038 Uiso 1 1 calc R . .
C141 C 0.24450(16) 0.06768(9) 0.48847(12) 0.0235(8) Uani 1 1 d GU . .
C142 C 0.35299(14) 0.03060(11) 0.46772(12) 0.0284(8) Uani 1 1 d GU . .
H142 H 0.4077 0.0599 0.4534 0.034 Uiso 1 1 calc R . .
C143 C 0.38144(13) -0.04941(12) 0.46795(13) 0.0363(9) Uani 1 1 d GU . .
H143 H 0.4556 -0.0748 0.4538 0.044 Uiso 1 1 calc R . .
C144 C 0.30140(19) -0.09235(9) 0.48893(14) 0.0409(10) Uani 1 1 d GU . .
H144 H 0.3208 -0.1470 0.4891 0.049 Uiso 1 1 calc R . .
C145 C 0.19291(16) -0.05528(11) 0.50968(13) 0.0389(10) Uani 1 1 d GU . .
H145 H 0.1382 -0.0846 0.5240 0.047 Uiso 1 1 calc R . .
C146 C 0.16446(13) 0.02474(11) 0.50945(12) 0.0303(8) Uani 1 1 d GU . .
H146 H 0.0903 0.0501 0.5236 0.036 Uiso 1 1 calc R . .

loop_
_atom_site_aniso_label
_atom_site_aniso_U_11
_atom_site_aniso_U_22
_atom_site_aniso_U_33
_atom_site_aniso_U_23
_atom_site_aniso_U_13
_atom_site_aniso_U_12
Pd1 0.02394(15) 0.02384(16) 0.02216(15) -0.00030(11) -0.00494(11) -0.00747(12)
Cl1 0.0287(5) 0.0388(5) 0.0399(5) 0.0023(4) -0.0125(4) -0.0123(4)
Cl2 0.0422(6) 0.0352(5) 0.0274(5) 0.0053(4) -0.0118(4) -0.0106(4)
P1 0.0234(5) 0.0226(5) 0.0228(5) 0.0001(4) -0.0039(4) -0.0089(4)
P2 0.0265(5) 0.0227(5) 0.0179(4) 0.0006(4) -0.0020(4) -0.0087(4)
Si1 0.0349(6) 0.0370(6) 0.0223(5) -0.0054(5) 0.0043(5) -0.0133(5)
Si2 0.0319(6) 0.0295(6) 0.0194(5) -0.0008(4) -0.0032(4) -0.0141(5)
Si3 0.0253(5) 0.0301(6) 0.0311(6) -0.0022(4) 0.0011(4) -0.0104(4)
Si4 0.0379(6) 0.0351(6) 0.0282(6) 0.0037(5) -0.0020(5) -0.0206(5)
Si5 0.0260(5) 0.0318(6) 0.0270(5) -0.0029(4) 0.0017(4) -0.0152(5)
Si6 0.0240(5) 0.0272(5) 0.0187(5) 0.0002(4) -0.0011(4) -0.0113(4)
Si7 0.0423(6) 0.0304(6) 0.0299(6) 0.0003(5) -0.0088(5) -0.0144(5)
Si8 0.0553(7) 0.0290(6) 0.0325(6) 0.0004(5) -0.0137(5) -0.0130(5)
O1 0.0319(14) 0.0258(13) 0.0185(12) 0.0012(10) -0.0055(10) -0.0109(11)
O2 0.0239(13) 0.0297(13) 0.0239(13) 0.0003(10) -0.0025(10) -0.0105(10)
O3 0.0469(17) 0.0329(15) 0.0406(16) -0.0032(12) -0.0138(13) -0.0097(13)
O4 0.0357(15) 0.0461(16) 0.0219(13) -0.0046(11) 0.0011(11) -0.0159(12)
O5 0.0312(14) 0.0314(14) 0.0190(12) 0.0001(10) -0.0028(10) -0.0099(11)
O6 0.0271(14) 0.0409(15) 0.0324(14) 0.0076(12) -0.0048(11) -0.0145(12)
O7 0.0390(15) 0.0365(15) 0.0292(14) -0.0029(12) 0.0014(12) -0.0067(12)
O8 0.0245(13) 0.0345(15) 0.0414(16) -0.0060(12) -0.0004(12) -0.0095(11)
O9 0.0426(15) 0.0401(15) 0.0265(14) 0.0015(11) -0.0029(12) -0.0231(13)
O10 0.0416(15) 0.0352(15) 0.0253(14) -0.0017(11) 0.0002(12) -0.0140(12)
O11 0.0395(16) 0.0403(17) 0.064(2) -0.0054(14) -0.0114(14) -0.0112(13)
O12 0.0487(16) 0.0317(14) 0.0221(13) 0.0020(11) -0.0091(12) -0.0153(12)
C11 0.043(2) 0.048(2) 0.030(2) -0.0092(18) 0.0045(18) -0.019(2)
C12 0.086(4) 0.086(4) 0.027(2) -0.012(2) 0.002(2) 0.008(3)
C13 0.094(4) 0.092(4) 0.034(3) -0.015(3) 0.015(2) -0.012(3)
C14 0.072(3) 0.080(4) 0.048(3) -0.026(3) 0.029(2) -0.020(3)
C15 0.055(3) 0.091(4) 0.044(3) -0.021(3) 0.010(2) -0.008(3)
C21A 0.040(2) 0.036(2) 0.0299(19) 0.0005(16) -0.0108(16) -0.0163(17)
C21B 0.040(2) 0.036(2) 0.0299(19) 0.0005(16) -0.0108(16) -0.0163(17)
C22A 0.035(2) 0.078(3) 0.048(2) -0.004(2) -0.0074(19) -0.015(2)
C22B 0.035(2) 0.078(3) 0.048(2) -0.004(2) -0.0074(19) -0.015(2)
C23A 0.053(5) 0.077(7) 0.069(5) 0.019(5) -0.015(4) -0.012(5)
C23B 0.046(4) 0.069(6) 0.069(5) 0.016(5) -0.024(4) -0.019(4)
C24A 0.069(5) 0.086(8) 0.066(5) 0.002(5) -0.042(5) -0.022(5)
C24B 0.070(5) 0.080(7) 0.061(4) 0.003(4) -0.039(4) -0.019(4)
C25A 0.059(2) 0.059(3) 0.040(2) -0.001(2) -0.0185(19) -0.028(2)
C25B 0.059(2) 0.059(3) 0.040(2) -0.001(2) -0.0185(19) -0.028(2)
C31A 0.041(2) 0.042(2) 0.049(2) -0.0056(19) -0.0077(18) -0.0086(19)
C32A 0.050(3) 0.114(4) 0.058(3) 0.002(3) -0.003(2) 0.020(3)
C33A 0.044(3) 0.100(6) 0.065(4) 0.021(4) -0.006(3) 0.006(4)
C34A 0.045(3) 0.075(5) 0.071(4) 0.019(3) -0.015(3) -0.014(3)
C35A 0.045(2) 0.045(2) 0.050(2) 0.010(2) -0.0090(19) -0.0052(19)
C31B 0.041(2) 0.042(2) 0.049(2) -0.0056(19) -0.0077(18) -0.0086(19)
C32B 0.050(3) 0.114(4) 0.058(3) 0.002(3) -0.003(2) 0.020(3)
C33B 0.050(6) 0.088(8) 0.068(7) 0.011(7) -0.004(5) -0.014(7)
C34B 0.049(6) 0.074(8) 0.070(6) 0.017(6) -0.016(5) -0.014(6)
C35B 0.045(2) 0.045(2) 0.050(2) 0.010(2) -0.0090(19) -0.0052(19)
C41A 0.056(2) 0.057(2) 0.035(2) 0.0147(19) -0.0127(19) -0.029(2)
C42A 0.056(4) 0.062(3) 0.069(4) 0.026(3) -0.020(3) -0.044(3)
C43A 0.048(4) 0.076(4) 0.063(4) 0.017(4) -0.005(3) -0.039(4)
C44A 0.054(4) 0.085(5) 0.080(4) -0.008(4) 0.003(3) -0.038(4)
C45A 0.052(3) 0.079(4) 0.048(3) 0.015(4) 0.006(3) -0.034(3)
C41B 0.056(2) 0.057(2) 0.035(2) 0.0147(19) -0.0127(19) -0.029(2)
C42B 0.058(7) 0.063(6) 0.071(8) 0.023(6) -0.021(6) -0.035(6)
C43B 0.060(7) 0.072(5) 0.069(7) 0.019(6) -0.016(6) -0.034(5)
C44B 0.058(6) 0.071(7) 0.071(6) 0.009(6) -0.003(6) -0.035(5)
C45B 0.058(6) 0.072(6) 0.053(7) 0.005(7) -0.003(6) -0.033(6)
C51 0.0291(19) 0.036(2) 0.028(2) -0.0016(16) -0.0006(16) -0.0118(17)
C52 0.038(2) 0.051(3) 0.056(3) 0.012(2) -0.019(2) -0.026(2)
C53 0.034(2) 0.053(3) 0.047(3) 0.005(2) -0.0096(19) -0.020(2)
C54 0.035(2) 0.047(2) 0.042(2) -0.0009(19) -0.0122(19) -0.0107(19)
C55 0.039(2) 0.044(2) 0.037(2) 0.0003(18) -0.0078(18) -0.0149(19)
C61 0.0253(18) 0.0253(19) 0.0223(18) -0.0013(14) 0.0001(15) -0.0080(15)
C62 0.029(2) 0.035(2) 0.038(2) -0.0008(17) -0.0020(17) -0.0141(17)
C63 0.044(3) 0.054(3) 0.105(4) -0.025(3) -0.002(3) -0.030(2)
C64 0.080(3) 0.056(3) 0.055(3) -0.018(2) 0.002(2) -0.041(3)
C65 0.040(2) 0.030(2) 0.030(2) -0.0079(16) -0.0004(17) -0.0071(17)
C71A 0.034(5) 0.035(2) 0.029(2) 0.0077(19) 0.002(3) -0.022(4)
C72A 0.050(6) 0.065(5) 0.045(5) 0.014(4) -0.014(5) -0.014(6)
C73A 0.077(6) 0.093(6) 0.049(5) 0.010(4) -0.032(5) -0.030(5)
C74A 0.098(7) 0.066(7) 0.040(5) 0.003(4) -0.018(5) -0.018(5)
C75A 0.054(6) 0.053(5) 0.034(4) 0.005(4) 0.003(4) -0.011(5)
C71B 0.034(5) 0.035(2) 0.029(2) 0.0077(19) 0.002(3) -0.022(4)
C72B 0.048(5) 0.060(5) 0.042(5) 0.010(4) -0.022(4) -0.012(5)
C73B 0.076(6) 0.088(6) 0.052(5) 0.013(4) -0.035(5) -0.028(5)
C74B 0.072(6) 0.070(6) 0.036(4) 0.006(4) -0.025(4) -0.014(5)
C75B 0.043(5) 0.051(5) 0.030(4) 0.008(4) -0.004(4) -0.021(5)
C81A 0.046(4) 0.036(3) 0.035(2) -0.004(2) -0.011(3) -0.003(3)
C82A 0.065(6) 0.066(6) 0.063(6) 0.036(5) -0.008(5) -0.014(5)
C83A 0.093(6) 0.076(6) 0.075(6) 0.036(5) -0.016(5) -0.031(5)
C84A 0.086(6) 0.064(6) 0.085(6) 0.014(5) -0.007(5) -0.029(5)
C85A 0.101(6) 0.100(7) 0.106(7) 0.026(6) -0.034(6) -0.047(6)
C86A 0.075(6) 0.088(7) 0.101(7) 0.029(5) -0.026(6) -0.031(5)
C81B 0.046(4) 0.036(3) 0.035(2) -0.004(2) -0.011(3) -0.003(3)
C82B 0.074(5) 0.061(5) 0.055(5) 0.019(4) -0.012(4) -0.010(4)
C83B 0.098(6) 0.065(5) 0.069(5) 0.022(4) -0.011(5) -0.011(5)
C84B 0.092(6) 0.068(5) 0.071(4) 0.024(4) -0.011(5) -0.042(4)
C85B 0.088(5) 0.083(5) 0.094(5) 0.031(4) -0.027(4) -0.043(4)
C86B 0.058(4) 0.066(5) 0.084(5) 0.033(4) -0.024(4) -0.022(4)
C91 0.050(2) 0.028(2) 0.031(2) 0.0051(17) -0.0079(18) -0.0026(18)
C92 0.076(3) 0.042(3) 0.057(3) -0.009(2) -0.017(3) 0.001(2)
C93 0.071(3) 0.067(3) 0.065(3) -0.008(3) -0.003(3) 0.014(3)
C94 0.054(3) 0.068(3) 0.071(3) 0.024(3) -0.001(2) 0.003(2)
C95 0.058(3) 0.055(3) 0.059(3) 0.016(2) -0.019(2) -0.018(2)
C96 0.047(2) 0.045(2) 0.041(2) 0.0069(19) -0.008(2) -0.013(2)
C100 0.071(3) 0.037(2) 0.044(3) 0.0032(19) -0.022(2) -0.016(2)
C111 0.0235(19) 0.0237(19) 0.045(2) -0.0079(17) -0.0059(17) -0.0046(15)
C112 0.032(2) 0.033(2) 0.056(3) -0.0135(19) -0.0171(19) 0.0007(17)
C113 0.045(3) 0.038(2) 0.089(3) -0.029(2) -0.032(3) 0.000(2)
C114 0.037(2) 0.034(3) 0.125(4) -0.012(3) -0.024(3) -0.011(2)
C115 0.046(3) 0.036(2) 0.092(3) 0.009(2) -0.008(3) -0.016(2)
C116 0.037(2) 0.028(2) 0.058(3) 0.0037(19) -0.003(2) -0.0110(18)
C121 0.0265(18) 0.0186(18) 0.0250(18) 0.0011(14) -0.0053(15) -0.0101(15)
C122 0.0292(19) 0.0254(19) 0.0235(18) -0.0049(15) -0.0032(15) -0.0113(16)
C123 0.0260(19) 0.031(2) 0.031(2) -0.0073(16) -0.0002(16) -0.0067(16)
C124 0.0237(19) 0.033(2) 0.044(2) -0.0003(17) -0.0101(17) -0.0058(16)
C125 0.031(2) 0.033(2) 0.031(2) -0.0005(16) -0.0132(17) -0.0080(17)
C126 0.0295(19) 0.0226(19) 0.0253(19) -0.0021(15) -0.0016(16) -0.0046(15)
C131 0.0291(19) 0.0150(18) 0.0281(19) 0.0023(14) -0.0014(15) -0.0067(15)
C132 0.034(2) 0.031(2) 0.029(2) 0.0004(16) -0.0003(17) -0.0100(17)
C133 0.044(2) 0.040(2) 0.032(2) -0.0032(18) 0.0091(18) -0.0127(19)
C134 0.033(2) 0.035(2) 0.055(3) 0.000(2) 0.0134(19) -0.0111(18)
C135 0.030(2) 0.039(2) 0.062(3) 0.004(2) -0.010(2) -0.0076(18)
C136 0.028(2) 0.032(2) 0.034(2) 0.0052(17) -0.0037(16) -0.0097(17)
C141 0.0289(19) 0.0241(19) 0.0189(17) -0.0015(14) -0.0055(15) -0.0084(15)
C142 0.029(2) 0.029(2) 0.028(2) -0.0032(16) -0.0052(16) -0.0100(16)
C143 0.034(2) 0.039(2) 0.034(2) -0.0010(18) -0.0088(18) -0.0024(18)
C144 0.049(2) 0.025(2) 0.044(2) 0.0048(18) -0.006(2) -0.0037(18)
C145 0.042(2) 0.030(2) 0.040(2) 0.0037(18) 0.0045(19) -0.0130(18)
C146 0.030(2) 0.028(2) 0.030(2) 0.0032(16) 0.0010(16) -0.0068(16)

loop_
_geom_bond_atom_site_label_1
_geom_bond_atom_site_label_2
_geom_bond_distance
_geom_bond_site_symmetry_2
_geom_bond_publ_flag
Pd1 P1 2.2497(9) . ?
Pd1 P2 2.2550(9) . ?
Pd1 Cl1 2.3589(9) . ?
Pd1 Cl2 2.3591(9) . ?
P1 O2 1.584(2) . ?
P1 C121 1.8146(17) . ?
P1 C111 1.8212(18) . ?
P2 O1 1.601(2) . ?
P2 C131 1.8132(17) . ?
P2 C141 1.8202(18) . ?
Si1 O7 1.621(3) . ?
Si1 O10 1.625(3) . ?
Si1 O4 1.627(3) . ?
Si1 C11 1.844(4) . ?
Si2 O4 1.618(2) . ?
Si2 O12 1.629(3) . ?
Si2 O5 1.635(2) . ?
Si2 C21A 1.851(3) . ?
Si3 O6 1.621(2) . ?
Si3 O7 1.624(3) . ?
Si3 O8 1.627(2) . ?
Si3 C31A 1.832(4) . ?
Si4 O10 1.615(3) . ?
Si4 O11 1.616(3) . ?
Si4 O9 1.620(3) . ?
Si4 C41A 1.848(4) . ?
Si5 O8 1.605(3) . ?
Si5 O9 1.622(3) . ?
Si5 O2 1.672(2) . ?
Si5 C51 1.841(3) . ?
Si6 O5 1.617(2) . ?
Si6 O6 1.618(2) . ?
Si6 O1 1.660(2) . ?
Si6 C61 1.841(3) . ?
Si7 O3 1.611(3) . ?
Si7 O11 1.617(3) . ?
Si7 O12 1.629(2) . ?
Si7 C71A 1.840(6) . ?
Si7 C71B 1.858(6) . ?
Si8 O3 1.636(3) . ?
Si8 C100 1.854(4) . ?
Si8 C91 1.891(2) . ?
Si8 C81A 1.903(6) . ?
Si8 C81B 1.906(4) . ?
C11 C12 1.522(5) . ?
C11 C15 1.540(5) . ?
C11 H11 1.0000 . ?
C12 C13 1.527(5) . ?
C12 H12A 0.9900 . ?
C12 H12B 0.9900 . ?
C13 C14 1.528(5) . ?
C13 H13A 0.9900 . ?
C13 H13B 0.9900 . ?
C14 C15 1.540(5) . ?
C14 H14A 0.9900 . ?
C14 H14B 0.9900 . ?
C15 H15A 0.9900 . ?
C15 H15B 0.9900 . ?
C21A C25A 1.545(4) . ?
C21A C22A 1.547(4) . ?
C21A H21A 1.0000 . ?
C22A C23A 1.504(7) . ?
C22A H22A 0.9900 . ?
C22A H22B 0.9900 . ?
C23A C24A 1.532(8) . ?
C23A H23A 0.9900 . ?
C23A H23B 0.9900 . ?
C24A C25A 1.554(7) . ?
C24A H24A 0.9900 . ?
C24A H24B 0.9900 . ?
C25A H25A 0.9900 . ?
C25A H25B 0.9900 . ?
C23B C24B 1.516(7) . ?
C23B H23C 0.9900 . ?
C23B H23D 0.9900 . ?
C24B H24C 0.9900 . ?
C24B H24D 0.9900 . ?
C31A C32A 1.541(4) . ?
C31A C35A 1.542(4) . ?
C31A H31A 1.0000 . ?
C32A C33A 1.540(6) . ?
C32A H32A 0.9900 . ?
C32A H32B 0.9900 . ?
C33A C34A 1.530(7) . ?
C33A H33A 0.9900 . ?
C33A H33B 0.9900 . ?
C34A C35A 1.541(5) . ?
C34A H34A 0.9900 . ?
C34A H34B 0.9900 . ?
C35A H35A 0.9900 . ?
C35A H35B 0.9900 . ?
C33B C34B 1.524(8) . ?
C33B H33C 0.9900 . ?
C33B H33D 0.9900 . ?
C34B H34C 0.9900 . ?
C34B H34D 0.9900 . ?
C41A C42A 1.530(5) . ?
C41A C45A 1.544(5) . ?
C41A H41A 1.0000 . ?
C42A C43A 1.532(5) . ?
C42A H42A 0.9900 . ?
C42A H42B 0.9900 . ?
C43A C44A 1.519(6) . ?
C43A H43A 0.9900 . ?
C43A H43B 0.9900 . ?
C44A C45A 1.553(6) . ?
C44A H44A 0.9900 . ?
C44A H44B 0.9900 . ?
C45A H45A 0.9900 . ?
C45A H45B 0.9900 . ?
C42B C43B 1.523(8) . ?
C42B H42C 0.9900 . ?
C42B H42D 0.9900 . ?
C43B C44B 1.518(8) . ?
C43B H43C 0.9900 . ?
C43B H43D 0.9900 . ?
C44B C45B 1.543(8) . ?
C44B H44C 0.9900 . ?
C44B H44D 0.9900 . ?
C45B H45C 0.9900 . ?
C45B H45D 0.9900 . ?
C51 C55 1.546(4) . ?
C51 C52 1.547(4) . ?
C51 H51 1.0000 . ?
C52 C53 1.528(4) . ?
C52 H52A 0.9900 . ?
C52 H52B 0.9900 . ?
C53 C54 1.523(4) . ?
C53 H53A 0.9900 . ?
C53 H53B 0.9900 . ?
C54 C55 1.535(4) . ?
C54 H54A 0.9900 . ?
C54 H54B 0.9900 . ?
C55 H55A 0.9900 . ?
C55 H55B 0.9900 . ?
C61 C62 1.536(4) . ?
C61 C65 1.548(4) . ?
C61 H61 1.0000 . ?
C62 C63 1.512(4) . ?
C62 H62A 0.9900 . ?
C62 H62B 0.9900 . ?
C63 C64 1.492(5) . ?
C63 H63A 0.9900 . ?
C63 H63B 0.9900 . ?
C64 C65 1.539(4) . ?
C64 H64A 0.9900 . ?
C64 H64B 0.9900 . ?
C65 H65A 0.9900 . ?
C65 H65B 0.9900 . ?
C71A C75A 1.546(7) . ?
C71A C72A 1.552(7) . ?
C71A H71A 1.0000 . ?
C72A C73A 1.527(7) . ?
C72A H72A 0.9900 . ?
C72A H72B 0.9900 . ?
C73A C74A 1.524(7) . ?
C73A H73A 0.9900 . ?
C73A H73B 0.9900 . ?
C74A C75A 1.545(7) . ?
C74A H74A 0.9900 . ?
C74A H74B 0.9900 . ?
C75A H75A 0.9900 . ?
C75A H75B 0.9900 . ?
C71B C75B 1.548(7) . ?
C71B C72B 1.550(6) . ?
C71B H71B 1.0000 . ?
C72B C73B 1.521(7) . ?
C72B H72C 0.9900 . ?
C72B H72D 0.9900 . ?
C73B C74B 1.509(7) . ?
C73B H73C 0.9900 . ?
C73B H73D 0.9900 . ?
C74B C75B 1.552(7) . ?
C74B H74C 0.9900 . ?
C74B H74D 0.9900 . ?
C75B H75C 0.9900 . ?
C75B H75D 0.9900 . ?
C81A C82A 1.3900 . ?
C81A C86A 1.3900 . ?
C82A C83A 1.3900 . ?
C82A H82A 0.9500 . ?
C83A C84A 1.3900 . ?
C83A H83A 0.9500 . ?
C84A C85A 1.3900 . ?
C84A H84A 0.9500 . ?
C85A C86A 1.3900 . ?
C85A H85A 0.9500 . ?
C86A H86A 0.9500 . ?
C81B C82B 1.3900 . ?
C81B C86B 1.3900 . ?
C82B C83B 1.3900 . ?
C82B H82B 0.9500 . ?
C83B C84B 1.3900 . ?
C83B H83B 0.9500 . ?
C84B C85B 1.3900 . ?
C84B H84B 0.9500 . ?
C85B C86B 1.3900 . ?
C85B H85B 0.9500 . ?
C86B H86B 0.9500 . ?
C91 C92 1.3900 . ?
C91 C96 1.3900 . ?
C92 C93 1.3900 . ?
C92 H92 0.9500 . ?
C93 C94 1.3900 . ?
C93 H93 0.9500 . ?
C94 C95 1.3900 . ?
C94 H94 0.9500 . ?
C95 C96 1.3900 . ?
C95 H95 0.9500 . ?
C96 H96 0.9500 . ?
C100 H10A 0.9800 . ?
C100 H10B 0.9800 . ?
C100 H10C 0.9800 . ?
C111 C112 1.3900 . ?
C111 C116 1.3900 . ?
C112 C113 1.3900 . ?
C112 H112 0.9500 . ?
C113 C114 1.3900 . ?
C113 H113 0.9500 . ?
C114 C115 1.3900 . ?
C114 H114 0.9500 . ?
C115 C116 1.3900 . ?
C115 H115 0.9500 . ?
C116 H116 0.9500 . ?
C121 C122 1.3900 . ?
C121 C126 1.3900 . ?
C122 C123 1.3900 . ?
C122 H122 0.9500 . ?
C123 C124 1.3900 . ?
C123 H123 0.9500 . ?
C124 C125 1.3900 . ?
C124 H124 0.9500 . ?
C125 C126 1.3900 . ?
C125 H125 0.9500 . ?
C126 H126 0.9500 . ?
C131 C132 1.3900 . ?
C131 C136 1.3900 . ?
C132 C133 1.3900 . ?
C132 H132 0.9500 . ?
C133 C134 1.3900 . ?
C133 H133 0.9500 . ?
C134 C135 1.3900 . ?
C134 H134 0.9500 . ?
C135 C136 1.3900 . ?
C135 H135 0.9500 . ?
C136 H136 0.9500 . ?
C141 C142 1.3900 . ?
C141 C146 1.3900 . ?
C142 C143 1.3900 . ?
C142 H142 0.9500 . ?
C143 C144 1.3900 . ?
C143 H143 0.9500 . ?
C144 C145 1.3900 . ?
C144 H144 0.9500 . ?
C145 C146 1.3900 . ?
C145 H145 0.9500 . ?
C146 H146 0.9500 . ?
